data_7058835
loop_
_publ_author_name
'Vinayak, Richa'
'Nayek, Hari Pada'

_publ_section_title
;
 Selective sensing of a Cu(ii) ion by organotin anchored keto-enamine
 ligands
;
_journal_issue 40
_journal_name_full 'New Journal of Chemistry'
_journal_page_first 16050
_journal_paper_doi 10.1039/C9NJ03204E
_journal_volume 43
_journal_year 2019
_chemical_formula_sum 'C42 H46 N2 O6 Sn'
_chemical_formula_weight 793.50
_space_group_crystal_system orthorhombic
_space_group_IT_number 56
_space_group_name_Hall '-P 2ab 2ac'
_space_group_name_H-M_alt 'P c c n'
_symmetry_space_group_name_Hall '-P 2ab 2ac'
_symmetry_space_group_name_H-M 'P c c n'
_atom_sites_solution_hydrogens mixed
_audit_creation_method SHELXL-2016/6
_audit_update_record
;
2019-09-08 deposited with the CCDC.    2019-09-20 downloaded from the CCDC.
;
_cell_angle_alpha 90
_cell_angle_beta 90
_cell_angle_gamma 90
_cell_formula_units_Z 4
_cell_length_a 28.130(6)
_cell_length_b 10.184(2)
_cell_length_c 12.882(3)
_cell_measurement_reflns_used 28919
_cell_measurement_temperature 293(2)
_cell_measurement_theta_max 27.191
_cell_measurement_theta_min 2.127
_cell_volume 3690.4(14)
_computing_cell_refinement 'CrysAlisPro 1.171.39.29c (Rigaku OD, 2017)'
_computing_data_collection 'CrysAlisPro 1.171.39.29c (Rigaku OD, 2017)'
_computing_data_reduction 'CrysAlisPro 1.171.39.29c (Rigaku OD, 2017)'
_computing_molecular_graphics 'Diamond 3.0'
_computing_publication_material 'Word 2013'
_computing_structure_refinement 'SHELXL-2016/6 (Sheldrick, 2016)'
_computing_structure_solution 'SHELXT 2014/5 (Sheldrick, 2014)'
_diffrn_ambient_temperature 293(2)
_diffrn_measured_fraction_theta_full 0.998
_diffrn_measured_fraction_theta_max 0.996
_diffrn_measurement_device_type 'SuperNova, Single source at offset/far, EosS2'
_diffrn_measurement_method '\w scans'
_diffrn_radiation_type MoK\a
_diffrn_radiation_wavelength 0.71073
_diffrn_reflns_av_R_equivalents 0.0748
_diffrn_reflns_av_unetI/netI 0.0354
_diffrn_reflns_Laue_measured_fraction_full 0.998
_diffrn_reflns_Laue_measured_fraction_max 0.996
_diffrn_reflns_limit_h_max 36
_diffrn_reflns_limit_h_min -36
_diffrn_reflns_limit_k_max 13
_diffrn_reflns_limit_k_min -12
_diffrn_reflns_limit_l_max 15
_diffrn_reflns_limit_l_min -16
_diffrn_reflns_number 23731
_diffrn_reflns_point_group_measured_fraction_full 0.998
_diffrn_reflns_point_group_measured_fraction_max 0.996
_diffrn_reflns_theta_full 26.000
_diffrn_reflns_theta_max 27.191
_diffrn_reflns_theta_min 2.127
_diffrn_source 'micro-focus sealed X-ray tube'
_exptl_absorpt_coefficient_mu 0.743
_exptl_absorpt_correction_type none
_exptl_crystal_colour yellow
_exptl_crystal_density_diffrn 1.428
_exptl_crystal_description needle
_exptl_crystal_F_000 1640
_exptl_crystal_size_max 0.17
_exptl_crystal_size_mid 0.15
_exptl_crystal_size_min 0.13
_refine_diff_density_max 1.728
_refine_diff_density_min -0.803
_refine_diff_density_rms 0.072
_refine_ls_extinction_method none
_refine_ls_goodness_of_fit_ref 1.056
_refine_ls_hydrogen_treatment mixed
_refine_ls_matrix_type full
_refine_ls_number_parameters 235
_refine_ls_number_reflns 4088
_refine_ls_number_restraints 0
_refine_ls_restrained_S_all 1.056
_refine_ls_R_factor_all 0.0312
_refine_ls_R_factor_gt 0.0264
_refine_ls_shift/su_max 0.001
_refine_ls_shift/su_mean 0.000
_refine_ls_structure_factor_coef Fsqd
_refine_ls_weighting_details 'w=1/[\s^2^(Fo^2^)+(0.0431P)^2^+0.7861P] where P=(Fo^2^+2Fc^2^)/3'
_refine_ls_weighting_scheme calc
_refine_ls_wR_factor_gt 0.0718
_refine_ls_wR_factor_ref 0.0740
_reflns_Friedel_coverage 0.000
_reflns_number_gt 3581
_reflns_number_total 4088
_reflns_threshold_expression 'I > 2\s(I)'
_cod_data_source_file c9nj03204e2.cif
_cod_data_source_block 2
_cod_depositor_comments 'Adding full bibliography for 7058835--7058837.cif.'
_cod_original_cell_volume 3690.4(13)
_cod_database_code 7058835
_shelx_shelxl_version_number 2016/6
_shelx_space_group_comment
;
The symmetry employed for this shelxl refinement is uniquely defined
by the following loop, which should always be used as a source of
symmetry information in preference to the above space-group names.
They are only intended as comments.
;

loop_
_space_group_symop_operation_xyz
'x, y, z'
'-x+1/2, -y+1/2, z'
'-x, y+1/2, -z+1/2'
'x+1/2, -y, -z+1/2'
'-x, -y, -z'
'x-1/2, y-1/2, -z'
'x, -y-1/2, z-1/2'
'-x-1/2, y, z-1/2'

loop_
_atom_site_label
_atom_site_type_symbol
_atom_site_fract_x
_atom_site_fract_y
_atom_site_fract_z
_atom_site_U_iso_or_equiv
_atom_site_adp_type
_atom_site_occupancy
_atom_site_site_symmetry_order
_atom_site_calc_flag
_atom_site_refinement_flags_posn
_atom_site_refinement_flags_adp
_atom_site_refinement_flags_occupancy
Sn1 Sn 0.250000 0.750000 0.03801(2) 0.01360(7) Uani 1 2 d S T P
O1 O 0.29953(4) 0.73681(10) 0.15867(10) 0.0190(2) Uani 1 1 d . . .
O2 O 0.34031(4) 0.67418(11) 0.02076(9) 0.0193(2) Uani 1 1 d . . .
O3 O 0.54452(4) 0.85363(11) 0.51368(10) 0.0227(2) Uani 1 1 d . . .
N1 N 0.50273(4) 0.70515(14) 0.37269(11) 0.0184(3) Uani 1 1 d . . .
C4 C 0.23472(6) 0.55558(15) -0.02324(12) 0.0170(3) Uani 1 1 d . . .
C7 C 0.38050(7) 0.75001(13) 0.28104(13) 0.0171(4) Uani 1 1 d . . .
H7 H 0.352389 0.786619 0.305643 0.020 Uiso 1 1 calc R U .
C6 C 0.38188(5) 0.69559(15) 0.18184(12) 0.0157(3) Uani 1 1 d . . .
C11 C 0.42430(5) 0.64000(14) 0.14621(12) 0.0166(3) Uani 1 1 d . . .
H11 H 0.425433 0.602608 0.080388 0.020 Uiso 1 1 calc R U .
C5 C 0.33917(5) 0.70068(15) 0.11445(12) 0.0166(3) Uani 1 1 d . . .
C8 C 0.42041(6) 0.75005(13) 0.34296(14) 0.0177(3) Uani 1 1 d . . .
H8 H 0.419085 0.786544 0.409075 0.021 Uiso 1 1 calc R U .
C10 C 0.46463(5) 0.63997(15) 0.20779(11) 0.0175(3) Uani 1 1 d . . .
H10 H 0.492723 0.603156 0.183284 0.021 Uiso 1 1 calc R U .
C1 C 0.18147(5) 0.52825(16) -0.01873(14) 0.0220(3) Uani 1 1 d . . .
H1A H 0.170915 0.531701 0.052087 0.033 Uiso 1 1 calc R U .
H1B H 0.164812 0.593167 -0.058690 0.033 Uiso 1 1 calc R U .
H1C H 0.175149 0.442663 -0.046756 0.033 Uiso 1 1 calc R U .
C9 C 0.46294(5) 0.69544(15) 0.30684(12) 0.0165(3) Uani 1 1 d . . .
C16 C 0.59857(6) 0.75931(14) 0.63230(14) 0.0179(3) Uani 1 1 d . . .
C12 C 0.53302(5) 0.60869(15) 0.40312(13) 0.0183(3) Uani 1 1 d . . .
C3 C 0.25188(6) 0.5504(2) -0.13504(15) 0.0278(4) Uani 1 1 d . . .
H3A H 0.285413 0.567685 -0.137211 0.042 Uiso 1 1 calc R U .
H3B H 0.245703 0.464850 -0.163300 0.042 Uiso 1 1 calc R U .
H3C H 0.235366 0.615354 -0.175234 0.042 Uiso 1 1 calc R U .
C18 C 0.64725(6) 0.88941(17) 0.74718(14) 0.0252(4) Uani 1 1 d . . .
H18 H 0.661082 0.969442 0.764398 0.030 Uiso 1 1 calc R U .
C15 C 0.56727(7) 0.75265(14) 0.53893(12) 0.0180(4) Uani 1 1 d . . .
C2 C 0.26102(7) 0.45458(18) 0.04302(14) 0.0271(4) Uani 1 1 d . . .
H2A H 0.249743 0.459246 0.113262 0.041 Uiso 1 1 calc R U .
H2B H 0.255347 0.368190 0.015905 0.041 Uiso 1 1 calc R U .
H2C H 0.294491 0.472853 0.041526 0.041 Uiso 1 1 calc R U .
C17 C 0.61905(6) 0.87948(16) 0.65935(13) 0.0227(3) Uani 1 1 d . . .
H17 H 0.613728 0.953101 0.618244 0.027 Uiso 1 1 calc R U .
C21 C 0.60664(6) 0.65039(17) 0.69551(13) 0.0216(3) Uani 1 1 d . . .
H21 H 0.593210 0.569854 0.678238 0.026 Uiso 1 1 calc R U .
C14 C 0.56396(5) 0.63128(16) 0.48342(14) 0.0197(3) Uani 1 1 d . . .
H14 H 0.584115 0.563296 0.503081 0.024 Uiso 1 1 calc R U .
C19 C 0.65493(7) 0.78036(19) 0.80952(15) 0.0259(4) Uani 1 1 d . . .
H19 H 0.673799 0.787341 0.868543 0.031 Uiso 1 1 calc R U .
C20 C 0.63445(7) 0.66115(18) 0.78373(13) 0.0263(4) Uani 1 1 d . . .
H20 H 0.639399 0.588154 0.825749 0.032 Uiso 1 1 calc R U .
C13 C 0.53161(6) 0.47776(16) 0.35062(14) 0.0235(3) Uani 1 1 d . . .
H13A H 0.555071 0.421099 0.380997 0.035 Uiso 1 1 calc R U .
H13B H 0.500655 0.439570 0.359166 0.035 Uiso 1 1 calc R U .
H13C H 0.538200 0.488558 0.277997 0.035 Uiso 1 1 calc R U .
H1D H 0.5041(8) 0.772(2) 0.4109(18) 0.023(5) Uiso 1 1 d . . .

loop_
_atom_site_aniso_label
_atom_site_aniso_U_11
_atom_site_aniso_U_22
_atom_site_aniso_U_33
_atom_site_aniso_U_23
_atom_site_aniso_U_13
_atom_site_aniso_U_12
Sn1 0.01534(10) 0.01448(10) 0.01097(11) 0.000 0.000 -0.00090(4)
O1 0.0173(5) 0.0239(6) 0.0158(6) 0.0012(4) -0.0019(5) 0.0002(4)
O2 0.0219(5) 0.0218(5) 0.0142(5) 0.0005(5) -0.0015(4) -0.0022(4)
O3 0.0254(5) 0.0198(6) 0.0230(6) 0.0002(5) -0.0040(5) 0.0045(4)
N1 0.0197(6) 0.0167(6) 0.0189(7) -0.0031(6) -0.0037(5) 0.0022(5)
C4 0.0210(7) 0.0148(7) 0.0152(7) 0.0000(6) -0.0016(6) -0.0020(6)
C7 0.0172(8) 0.0169(8) 0.0171(9) 0.0015(5) 0.0016(6) 0.0019(5)
C6 0.0189(7) 0.0142(7) 0.0141(7) 0.0028(6) 0.0001(6) -0.0019(5)
C11 0.0219(7) 0.0150(7) 0.0128(7) 0.0017(6) 0.0019(5) -0.0009(5)
C5 0.0181(6) 0.0151(7) 0.0165(7) 0.0028(6) 0.0002(6) -0.0016(5)
C8 0.0215(8) 0.0173(7) 0.0142(8) -0.0012(5) 0.0001(7) 0.0002(5)
C10 0.0192(7) 0.0162(7) 0.0172(8) 0.0020(6) 0.0029(5) 0.0011(6)
C1 0.0218(7) 0.0192(8) 0.0252(8) 0.0001(6) -0.0021(7) -0.0043(6)
C9 0.0180(7) 0.0142(7) 0.0174(7) 0.0028(6) -0.0020(6) 0.0002(5)
C16 0.0179(7) 0.0197(8) 0.0161(8) -0.0022(6) 0.0015(6) 0.0010(5)
C12 0.0159(6) 0.0191(7) 0.0199(8) -0.0002(6) 0.0016(6) 0.0025(5)
C3 0.0387(10) 0.0261(9) 0.0186(9) -0.0060(7) 0.0066(6) -0.0081(6)
C18 0.0328(9) 0.0202(8) 0.0228(9) -0.0014(7) -0.0037(7) -0.0075(6)
C15 0.0169(8) 0.0210(9) 0.0161(10) 0.0010(6) 0.0016(5) 0.0000(5)
C2 0.0292(8) 0.0151(8) 0.0369(11) 0.0058(7) -0.0072(7) -0.0004(7)
C17 0.0293(8) 0.0186(7) 0.0201(8) 0.0015(6) -0.0008(7) -0.0012(6)
C21 0.0238(7) 0.0188(8) 0.0223(8) -0.0001(7) -0.0031(6) -0.0020(6)
C14 0.0172(7) 0.0200(7) 0.0219(8) -0.0009(6) -0.0018(6) 0.0036(6)
C19 0.0307(9) 0.0252(8) 0.0219(8) -0.0004(7) -0.0071(8) -0.0034(7)
C20 0.0330(9) 0.0193(8) 0.0265(10) 0.0017(6) -0.0081(7) -0.0007(7)
C13 0.0230(7) 0.0207(8) 0.0269(9) -0.0050(7) -0.0053(6) 0.0053(6)

loop_
_atom_type_symbol
_atom_type_description
_atom_type_scat_dispersion_real
_atom_type_scat_dispersion_imag
_atom_type_scat_source
C C 0.0033 0.0016 'International Tables Vol C Tables 4.2.6.8 and 6.1.1.4'
N N 0.0061 0.0033 'International Tables Vol C Tables 4.2.6.8 and 6.1.1.4'
O O 0.0106 0.0060 'International Tables Vol C Tables 4.2.6.8 and 6.1.1.4'
Sn Sn -0.6537 1.4246 'International Tables Vol C Tables 4.2.6.8 and 6.1.1.4'
H H 0.0000 0.0000 'International Tables Vol C Tables 4.2.6.8 and 6.1.1.4'

loop_
_geom_angle_atom_site_label_1
_geom_angle_atom_site_label_2
_geom_angle_atom_site_label_3
_geom_angle
_geom_angle_site_symmetry_1
_geom_angle_site_symmetry_3
O1 Sn1 O1 84.00(7) 2_565 .
O1 Sn1 C4 101.33(5) 2_565 .
O1 Sn1 C4 110.05(5) . .
O1 Sn1 C4 110.05(5) 2_565 2_565
O1 Sn1 C4 101.33(5) . 2_565
C4 Sn1 C4 137.44(8) . 2_565
C5 O1 Sn1 105.24(10) . .
C12 N1 C9 128.45(14) . .
C12 N1 H1D 112.9(15) . .
C9 N1 H1D 116.4(15) . .
C3 C4 C1 109.99(14) . .
C3 C4 C2 110.62(15) . .
C1 C4 C2 109.36(14) . .
C3 C4 Sn1 108.22(11) . .
C1 C4 Sn1 110.28(11) . .
C2 C4 Sn1 108.34(11) . .
C8 C7 C6 120.56(16) . .
C8 C7 H7 119.7 . .
C6 C7 H7 119.7 . .
C7 C6 C11 119.07(15) . .
C7 C6 C5 120.01(14) . .
C11 C6 C5 120.89(14) . .
C10 C11 C6 120.75(14) . .
C10 C11 H11 119.6 . .
C6 C11 H11 119.6 . .
O2 C5 O1 120.61(14) . .
O2 C5 C6 122.85(14) . .
O1 C5 C6 116.53(14) . .
C7 C8 C9 120.29(16) . .
C7 C8 H8 119.9 . .
C9 C8 H8 119.9 . .
C11 C10 C9 119.72(14) . .
C11 C10 H10 120.1 . .
C9 C10 H10 120.1 . .
C4 C1 H1A 109.5 . .
C4 C1 H1B 109.5 . .
H1A C1 H1B 109.5 . .
C4 C1 H1C 109.5 . .
H1A C1 H1C 109.5 . .
H1B C1 H1C 109.5 . .
C10 C9 C8 119.59(14) . .
C10 C9 N1 123.51(14) . .
C8 C9 N1 116.84(15) . .
C21 C16 C17 118.96(16) . .
C21 C16 C15 122.03(14) . .
C17 C16 C15 118.96(14) . .
N1 C12 C14 119.64(14) . .
N1 C12 C13 119.85(14) . .
C14 C12 C13 120.50(14) . .
C4 C3 H3A 109.5 . .
C4 C3 H3B 109.5 . .
H3A C3 H3B 109.5 . .
C4 C3 H3C 109.5 . .
H3A C3 H3C 109.5 . .
H3B C3 H3C 109.5 . .
C17 C18 C19 120.22(16) . .
C17 C18 H18 119.9 . .
C19 C18 H18 119.9 . .
O3 C15 C14 123.07(16) . .
O3 C15 C16 118.21(14) . .
C14 C15 C16 118.71(14) . .
C4 C2 H2A 109.5 . .
C4 C2 H2B 109.5 . .
H2A C2 H2B 109.5 . .
C4 C2 H2C 109.5 . .
H2A C2 H2C 109.5 . .
H2B C2 H2C 109.5 . .
C18 C17 C16 120.25(16) . .
C18 C17 H17 119.9 . .
C16 C17 H17 119.9 . .
C20 C21 C16 120.56(16) . .
C20 C21 H21 119.7 . .
C16 C21 H21 119.7 . .
C12 C14 C15 124.27(15) . .
C12 C14 H14 117.9 . .
C15 C14 H14 117.9 . .
C20 C19 C18 119.89(17) . .
C20 C19 H19 120.1 . .
C18 C19 H19 120.1 . .
C19 C20 C21 120.11(16) . .
C19 C20 H20 119.9 . .
C21 C20 H20 119.9 . .
C12 C13 H13A 109.5 . .
C12 C13 H13B 109.5 . .
H13A C13 H13B 109.5 . .
C12 C13 H13C 109.5 . .
H13A C13 H13C 109.5 . .
H13B C13 H13C 109.5 . .

loop_
_geom_bond_atom_site_label_1
_geom_bond_atom_site_label_2
_geom_bond_distance
_geom_bond_site_symmetry_2
Sn1 O1 2.0915(12) 2_565
Sn1 O1 2.0916(12) .
Sn1 C4 2.1744(15) .
Sn1 C4 2.1744(15) 2_565
O1 C5 1.3053(19) .
O2 C5 1.2371(19) .
O3 C15 1.254(2) .
N1 C12 1.3583(19) .
N1 C9 1.408(2) .
N1 H1D 0.84(2) .
C4 C3 1.520(2) .
C4 C1 1.525(2) .
C4 C2 1.528(2) .
C7 C8 1.377(3) .
C7 C6 1.393(2) .
C7 H7 0.9300 .
C6 C11 1.398(2) .
C6 C5 1.483(2) .
C11 C10 1.384(2) .
C11 H11 0.9300 .
C8 C9 1.399(2) .
C8 H8 0.9300 .
C10 C9 1.396(2) .
C10 H10 0.9300 .
C1 H1A 0.9600 .
C1 H1B 0.9600 .
C1 H1C 0.9600 .
C16 C21 1.395(2) .
C16 C17 1.397(2) .
C16 C15 1.492(2) .
C12 C14 1.371(2) .
C12 C13 1.496(2) .
C3 H3A 0.9600 .
C3 H3B 0.9600 .
C3 H3C 0.9600 .
C18 C17 1.386(2) .
C18 C19 1.388(3) .
C18 H18 0.9300 .
C15 C14 1.431(2) .
C2 H2A 0.9600 .
C2 H2B 0.9600 .
C2 H2C 0.9600 .
C17 H17 0.9300 .
C21 C20 1.384(2) .
C21 H21 0.9300 .
C14 H14 0.9300 .
C19 C20 1.384(3) .
C19 H19 0.9300 .
C20 H20 0.9300 .
C13 H13A 0.9600 .
C13 H13B 0.9600 .
C13 H13C 0.9600 .

loop_
_geom_torsion_atom_site_label_1
_geom_torsion_atom_site_label_2
_geom_torsion_atom_site_label_3
_geom_torsion_atom_site_label_4
_geom_torsion
C8 C7 C6 C11 0.5(2)
C8 C7 C6 C5 -177.68(14)
C7 C6 C11 C10 -0.7(2)
C5 C6 C11 C10 177.46(14)
Sn1 O1 C5 O2 -4.58(17)
Sn1 O1 C5 C6 174.53(10)
C7 C6 C5 O2 167.73(14)
C11 C6 C5 O2 -10.4(2)
C7 C6 C5 O1 -11.4(2)
C11 C6 C5 O1 170.50(13)
C6 C7 C8 C9 0.1(2)
C6 C11 C10 C9 0.3(2)
C11 C10 C9 C8 0.2(2)
C11 C10 C9 N1 -176.94(14)
C7 C8 C9 C10 -0.5(2)
C7 C8 C9 N1 176.92(14)
C12 N1 C9 C10 -52.9(2)
C12 N1 C9 C8 129.80(17)
C9 N1 C12 C14 -167.05(15)
C9 N1 C12 C13 11.5(2)
C21 C16 C15 O3 148.35(16)
C17 C16 C15 O3 -29.3(2)
C21 C16 C15 C14 -30.7(2)
C17 C16 C15 C14 151.69(16)
C19 C18 C17 C16 -0.7(3)
C21 C16 C17 C18 0.6(3)
C15 C16 C17 C18 178.30(16)
C17 C16 C21 C20 0.1(2)
C15 C16 C21 C20 -177.58(17)
N1 C12 C14 C15 -0.6(2)
C13 C12 C14 C15 -179.10(15)
O3 C15 C14 C12 -5.8(3)
C16 C15 C14 C12 173.19(16)
C17 C18 C19 C20 0.2(3)
C18 C19 C20 C21 0.5(3)
C16 C21 C20 C19 -0.6(3)
